data_7236739
loop_
_publ_author_name
'Huang, Manna'
'Ye, Shuxian'
'Xu, Ke'
'Zhou, Jie'
'Liu, Junliang'
'Zhu, Xinhai'
'Wan, Yiqian'

_publ_section_title
;
 Whole-rainbow-color organic solid fluorophores from subtle modification
 of thiazolo[5,4-b]thieno[3,2-e]pyridines (TTPs)
;
_journal_issue 14
_journal_name_full 'Journal of Materials Chemistry C'
_journal_page_first 3456
_journal_paper_doi 10.1039/C7TC00513J
_journal_volume 5
_journal_year 2017
_chemical_formula_sum 'C24 H19 Cl N2 O S2'
_chemical_formula_weight 450.98
_chemical_name_common BF3
_chemical_name_systematic 2-(8-(2-chlorophenyl)-6-isopropylthiazolo[5,4-b]thieno[3,2-e]pyridin-2-yl)-5-methylphenol
_space_group_crystal_system triclinic
_space_group_IT_number 2
_space_group_name_Hall '-P 1'
_space_group_name_H-M_alt 'P -1'
_atom_sites_solution_hydrogens geom
_audit_creation_method SHELXL-2014/7
_audit_update_record
;
2017-01-16 deposited with the CCDC.
2017-02-26 downloaded from the CCDC.
;
_cell_angle_alpha 115.263(2)
_cell_angle_beta 105.748(2)
_cell_angle_gamma 95.196(2)
_cell_formula_units_Z 2
_cell_length_a 8.0688(2)
_cell_length_b 11.8414(2)
_cell_length_c 12.8095(2)
_cell_measurement_reflns_used 15806
_cell_measurement_temperature 293(2)
_cell_measurement_theta_max 73.9480
_cell_measurement_theta_min 4.2540
_cell_volume 1034.91(4)
_computing_cell_refinement 'Bruker FRAMBO'
_computing_data_collection 'Bruker FRAMBO'
_computing_data_reduction 'Bruker SAINT'
_computing_molecular_graphics 'Bruker SHELXTL'
_computing_publication_material 'Bruker SHELXTL'
_computing_structure_refinement 'SHELXL-2014/7 (Sheldrick, 2014)'
_computing_structure_solution 'Bruker SHELXTL'
_diffrn_ambient_temperature 293(2)
_diffrn_detector_area_resol_mean 5.2913
_diffrn_measured_fraction_theta_full 0.997
_diffrn_measured_fraction_theta_max 0.979
_diffrn_measurement_device_type 'SuperNova, Dual, Cu at zero, AtlasS2'
_diffrn_measurement_method 'phi and omega scans'
_diffrn_radiation_type CuK\a
_diffrn_radiation_wavelength 1.54178
_diffrn_reflns_av_R_equivalents 0.0301
_diffrn_reflns_av_unetI/netI 0.0180
_diffrn_reflns_Laue_measured_fraction_full 0.997
_diffrn_reflns_Laue_measured_fraction_max 0.979
_diffrn_reflns_limit_h_max 9
_diffrn_reflns_limit_h_min -10
_diffrn_reflns_limit_k_max 14
_diffrn_reflns_limit_k_min -14
_diffrn_reflns_limit_l_max 15
_diffrn_reflns_limit_l_min -15
_diffrn_reflns_number 19503
_diffrn_reflns_point_group_measured_fraction_full 0.997
_diffrn_reflns_point_group_measured_fraction_max 0.979
_diffrn_reflns_theta_full 67.679
_diffrn_reflns_theta_max 74.157
_diffrn_reflns_theta_min 4.064
_diffrn_source 'micro-focus sealed X-ray tube'
_exptl_absorpt_coefficient_mu 3.672
_exptl_absorpt_correction_T_max 1
_exptl_absorpt_correction_T_min 0.27375
_exptl_absorpt_correction_type multi-scan
_exptl_absorpt_process_details
; 
CrysAlisPro 1.171.38.43 (Rigaku Oxford Diffraction, 2015) 
Empirical absorption correction using spherical harmonics, 
 implemented in SCALE3 ABSPACK scaling algorithm. 
;
_exptl_crystal_colour yellow
_exptl_crystal_density_diffrn 1.447
_exptl_crystal_description prism
_exptl_crystal_F_000 468
_exptl_crystal_recrystallization_method 'Re-crystallisation from solvent: THF and  EtOH'
_exptl_crystal_size_max 0.4
_exptl_crystal_size_mid 0.2
_exptl_crystal_size_min 0.1
_refine_diff_density_max 0.352
_refine_diff_density_min -0.336
_refine_diff_density_rms 0.061
_refine_ls_extinction_method none
_refine_ls_goodness_of_fit_ref 1.042
_refine_ls_hydrogen_treatment constr
_refine_ls_matrix_type full
_refine_ls_number_parameters 275
_refine_ls_number_reflns 4104
_refine_ls_number_restraints 0
_refine_ls_restrained_S_all 1.042
_refine_ls_R_factor_all 0.0300
_refine_ls_R_factor_gt 0.0295
_refine_ls_shift/su_max 0.000
_refine_ls_shift/su_mean 0.000
_refine_ls_structure_factor_coef Fsqd
_refine_ls_weighting_details 'w=1/[\s^2^(Fo^2^)+(0.0482P)^2^+0.4204P] where P=(Fo^2^+2Fc^2^)/3'
_refine_ls_weighting_scheme calc
_refine_ls_wR_factor_gt 0.0797
_refine_ls_wR_factor_ref 0.0802
_reflns_Friedel_coverage 0.000
_reflns_number_gt 3993
_reflns_number_total 4104
_reflns_threshold_expression 'I > 2\s(I)'
_cod_data_source_file c7tc00513j2.cif
_cod_data_source_block 16120701
_cod_database_code 7236739
_shelx_shelxl_version_number 2014/7
_shelx_space_group_comment
; 
The symmetry employed for this shelxl refinement is uniquely defined 
by the following loop, which should always be used as a source of 
symmetry information in preference to the above space-group names. 
They are only intended as comments. 
;

loop_
_space_group_symop_operation_xyz
'x, y, z'
'-x, -y, -z'

loop_
_atom_site_label
_atom_site_type_symbol
_atom_site_fract_x
_atom_site_fract_y
_atom_site_fract_z
_atom_site_U_iso_or_equiv
_atom_site_adp_type
_atom_site_occupancy
_atom_site_site_symmetry_order
_atom_site_calc_flag
_atom_site_refinement_flags_posn
_atom_site_refinement_flags_adp
S1 S 0.41940(4) 0.26060(3) 0.60324(3) 0.01831(9) Uani 1 1 d . .
S2 S 0.00233(4) -0.22081(3) 0.35722(3) 0.01993(10) Uani 1 1 d . .
Cl1 Cl 0.13038(5) -0.10187(4) 0.02915(3) 0.03173(11) Uani 1 1 d . .
N1 N 0.21294(14) 0.01844(10) 0.48351(10) 0.0180(2) Uani 1 1 d . .
N2 N 0.53123(15) 0.18910(10) 0.41736(10) 0.0178(2) Uani 1 1 d . .
O1 O 0.72273(14) 0.34855(9) 0.37797(9) 0.0260(2) Uani 1 1 d . .
H1 H 0.6653 0.2799 0.3642 0.039 Uiso 1 1 calc R U
C4 C 0.41427(17) 0.08175(12) 0.39462(11) 0.0160(2) Uani 1 1 d . .
C5 C 0.82930(18) 0.56474(13) 0.53000(13) 0.0207(3) Uani 1 1 d . .
H5 H 0.8833 0.5801 0.4802 0.025 Uiso 1 1 calc R U
C6 C 0.73306(18) 0.44121(13) 0.48924(12) 0.0194(3) Uani 1 1 d . .
C7 C 0.15138(18) -0.26165(12) 0.19329(12) 0.0184(3) Uani 1 1 d . .
H7 H 0.1814 -0.3023 0.1233 0.022 Uiso 1 1 calc R U
C8 C 0.36348(17) -0.03941(12) 0.29103(11) 0.0162(3) Uani 1 1 d . .
C9 C 0.16360(17) -0.09506(12) 0.38254(12) 0.0167(2) Uani 1 1 d . .
C10 C 0.23311(17) -0.13055(12) 0.28507(11) 0.0166(3) Uani 1 1 d . .
C11 C 0.54557(17) 0.28891(13) 0.52092(12) 0.0178(3) Uani 1 1 d . .
C12 C 0.65061(18) 0.41640(12) 0.56385(12) 0.0188(3) Uani 1 1 d . .
C13 C 0.62898(19) -0.06808(13) 0.22636(13) 0.0217(3) Uani 1 1 d . .
H13 H 0.6968 -0.0413 0.3078 0.026 Uiso 1 1 calc R U
C14 C 0.02677(18) -0.32073(12) 0.21779(12) 0.0186(3) Uani 1 1 d . .
C15 C 0.44784(18) -0.07083(12) 0.19514(12) 0.0172(3) Uani 1 1 d . .
C16 C 0.6099(2) -0.14387(14) 0.01626(14) 0.0276(3) Uani 1 1 d . .
H16 H 0.6633 -0.1699 -0.0433 0.033 Uiso 1 1 calc R U
C17 C 0.84661(18) 0.66539(13) 0.64294(13) 0.0207(3) Uani 1 1 d . .
C18 C 0.6668(2) 0.51954(14) 0.67710(13) 0.0255(3) Uani 1 1 d . .
H18 H 0.6116 0.5054 0.7269 0.031 Uiso 1 1 calc R U
C19 C 0.33600(17) 0.10262(12) 0.48600(11) 0.0165(2) Uani 1 1 d . .
C20 C -0.09497(19) -0.45246(13) 0.13586(13) 0.0220(3) Uani 1 1 d . .
H20 H -0.0293 -0.5082 0.0902 0.026 Uiso 1 1 calc R U
C21 C 0.7625(2) 0.64117(13) 0.71618(13) 0.0263(3) Uani 1 1 d . .
H21 H 0.7713 0.7078 0.7918 0.032 Uiso 1 1 calc R U
C22 C 0.4313(2) -0.14449(13) -0.01682(13) 0.0257(3) Uani 1 1 d . .
H22 H 0.3649 -0.1693 -0.0981 0.031 Uiso 1 1 calc R U
C23 C 0.9580(2) 0.79692(13) 0.68775(14) 0.0249(3) Uani 1 1 d . .
H23A H 1.0741 0.8070 0.7411 0.037 Uiso 1 1 calc R U
H23B H 0.9034 0.8611 0.7320 0.037 Uiso 1 1 calc R U
H23C H 0.9675 0.8065 0.6187 0.037 Uiso 1 1 calc R U
C24 C 0.35262(18) -0.10775(13) 0.07248(12) 0.0203(3) Uani 1 1 d . .
C25 C 0.7087(2) -0.10475(14) 0.13746(14) 0.0260(3) Uani 1 1 d . .
H25 H 0.8290 -0.1030 0.1595 0.031 Uiso 1 1 calc R U
C26 C -0.1573(2) -0.51281(14) 0.20719(15) 0.0330(4) Uani 1 1 d . .
H26A H -0.0562 -0.5143 0.2665 0.050 Uiso 1 1 calc R U
H26B H -0.2263 -0.5990 0.1511 0.050 Uiso 1 1 calc R U
H26C H -0.2287 -0.4629 0.2487 0.050 Uiso 1 1 calc R U
C27 C -0.2536(2) -0.44613(15) 0.04219(15) 0.0335(4) Uani 1 1 d . .
H27A H -0.3201 -0.3916 0.0846 0.050 Uiso 1 1 calc R U
H27B H -0.3281 -0.5309 -0.0124 0.050 Uiso 1 1 calc R U
H27C H -0.2121 -0.4119 -0.0043 0.050 Uiso 1 1 calc R U

loop_
_atom_site_aniso_label
_atom_site_aniso_U_11
_atom_site_aniso_U_22
_atom_site_aniso_U_33
_atom_site_aniso_U_23
_atom_site_aniso_U_13
_atom_site_aniso_U_12
S1 0.02080(17) 0.01526(16) 0.01608(16) 0.00341(12) 0.00972(13) 0.00190(12)
S2 0.02180(18) 0.01683(16) 0.01907(16) 0.00451(13) 0.01204(13) 0.00010(13)
Cl1 0.02369(19) 0.0469(2) 0.02602(18) 0.01984(17) 0.00665(14) 0.00707(16)
N1 0.0194(6) 0.0176(5) 0.0160(5) 0.0057(4) 0.0086(4) 0.0035(4)
N2 0.0181(5) 0.0153(5) 0.0186(5) 0.0056(4) 0.0087(4) 0.0029(4)
O1 0.0330(6) 0.0182(5) 0.0220(5) 0.0025(4) 0.0164(4) -0.0013(4)
C4 0.0152(6) 0.0164(6) 0.0162(6) 0.0067(5) 0.0068(5) 0.0041(5)
C5 0.0210(7) 0.0202(7) 0.0219(6) 0.0097(6) 0.0095(5) 0.0044(5)
C6 0.0194(6) 0.0183(6) 0.0188(6) 0.0064(5) 0.0078(5) 0.0053(5)
C7 0.0199(6) 0.0159(6) 0.0167(6) 0.0043(5) 0.0085(5) 0.0028(5)
C8 0.0172(6) 0.0160(6) 0.0154(6) 0.0061(5) 0.0074(5) 0.0046(5)
C9 0.0165(6) 0.0171(6) 0.0166(6) 0.0069(5) 0.0078(5) 0.0029(5)
C10 0.0175(6) 0.0170(6) 0.0159(6) 0.0066(5) 0.0079(5) 0.0055(5)
C11 0.0170(6) 0.0183(6) 0.0177(6) 0.0067(5) 0.0079(5) 0.0051(5)
C12 0.0177(6) 0.0162(6) 0.0201(6) 0.0056(5) 0.0085(5) 0.0028(5)
C13 0.0232(7) 0.0209(6) 0.0215(7) 0.0087(5) 0.0110(6) 0.0040(5)
C14 0.0195(6) 0.0169(6) 0.0173(6) 0.0053(5) 0.0080(5) 0.0043(5)
C15 0.0222(7) 0.0121(6) 0.0177(6) 0.0050(5) 0.0112(5) 0.0027(5)
C16 0.0400(9) 0.0231(7) 0.0278(7) 0.0104(6) 0.0254(7) 0.0095(6)
C17 0.0188(7) 0.0166(6) 0.0243(7) 0.0078(5) 0.0067(5) 0.0046(5)
C18 0.0285(8) 0.0211(7) 0.0236(7) 0.0049(6) 0.0150(6) 0.0021(6)
C19 0.0175(6) 0.0155(6) 0.0150(6) 0.0051(5) 0.0067(5) 0.0040(5)
C20 0.0224(7) 0.0157(6) 0.0233(7) 0.0033(5) 0.0119(6) 0.0017(5)
C21 0.0302(8) 0.0180(7) 0.0236(7) 0.0014(6) 0.0136(6) 0.0030(6)
C22 0.0376(8) 0.0212(7) 0.0180(6) 0.0073(5) 0.0136(6) 0.0035(6)
C23 0.0256(7) 0.0173(6) 0.0274(7) 0.0081(6) 0.0075(6) 0.0028(6)
C24 0.0221(7) 0.0180(6) 0.0201(6) 0.0078(5) 0.0089(5) 0.0026(5)
C25 0.0257(7) 0.0258(7) 0.0329(8) 0.0137(6) 0.0189(6) 0.0088(6)
C26 0.0413(9) 0.0191(7) 0.0368(8) 0.0083(6) 0.0214(7) -0.0013(6)
C27 0.0237(8) 0.0274(8) 0.0324(8) 0.0039(7) 0.0034(6) 0.0006(6)

loop_
_atom_type_symbol
_atom_type_description
_atom_type_scat_dispersion_real
_atom_type_scat_dispersion_imag
_atom_type_scat_source
C C 0.0181 0.0091 'International Tables Vol C Tables 4.2.6.8 and 6.1.1.4'
H H 0.0000 0.0000 'International Tables Vol C Tables 4.2.6.8 and 6.1.1.4'
N N 0.0311 0.0180 'International Tables Vol C Tables 4.2.6.8 and 6.1.1.4'
O O 0.0492 0.0322 'International Tables Vol C Tables 4.2.6.8 and 6.1.1.4'
S S 0.3331 0.5567 'International Tables Vol C Tables 4.2.6.8 and 6.1.1.4'
Cl Cl 0.3639 0.7018 'International Tables Vol C Tables 4.2.6.8 and 6.1.1.4'

loop_
_geom_angle_atom_site_label_1
_geom_angle_atom_site_label_2
_geom_angle_atom_site_label_3
_geom_angle
C19 S1 C11 88.89(6)
C9 S2 C14 91.12(6)
C19 N1 C9 113.30(11)
C11 N2 C4 111.62(11)
N2 C4 C8 126.72(11)
N2 C4 C19 114.25(11)
C8 C4 C19 118.98(12)
C17 C5 C6 121.61(13)
O1 C6 C5 117.86(12)
O1 C6 C12 122.32(12)
C5 C6 C12 119.82(12)
C14 C7 C10 113.97(11)
C10 C8 C4 116.00(11)
C10 C8 C15 121.98(11)
C4 C8 C15 121.99(12)
N1 C9 C10 126.31(12)
N1 C9 S2 121.96(10)
C10 C9 S2 111.73(10)
C8 C10 C9 118.82(12)
C8 C10 C7 130.50(12)
C9 C10 C7 110.67(11)
N2 C11 C12 123.47(12)
N2 C11 S1 115.39(10)
C12 C11 S1 121.08(10)
C18 C12 C6 117.99(12)
C18 C12 C11 121.57(12)
C6 C12 C11 120.37(12)
C25 C13 C15 120.92(13)
C7 C14 C20 127.45(12)
C7 C14 S2 112.49(10)
C20 C14 S2 119.85(10)
C24 C15 C13 117.50(12)
C24 C15 C8 122.79(12)
C13 C15 C8 119.68(12)
C25 C16 C22 120.17(13)
C5 C17 C21 118.56(13)
C5 C17 C23 120.76(13)
C21 C17 C23 120.65(12)
C21 C18 C12 121.51(13)
N1 C19 C4 126.55(12)
N1 C19 S1 123.59(10)
C4 C19 S1 109.82(10)
C14 C20 C26 113.11(12)
C14 C20 C27 109.67(11)
C26 C20 C27 110.67(13)
C18 C21 C17 120.49(13)
C16 C22 C24 119.31(13)
C22 C24 C15 121.89(13)
C22 C24 Cl1 118.10(11)
C15 C24 Cl1 119.96(10)
C16 C25 C13 120.17(14)

loop_
_geom_bond_atom_site_label_1
_geom_bond_atom_site_label_2
_geom_bond_distance
S1 C19 1.7416(13)
S1 C11 1.7560(13)
S2 C9 1.7388(13)
S2 C14 1.7488(13)
Cl1 C24 1.7447(14)
N1 C19 1.3254(17)
N1 C9 1.3333(17)
N2 C11 1.3129(17)
N2 C4 1.3816(17)
O1 C6 1.3515(16)
C4 C8 1.4001(17)
C4 C19 1.4187(17)
C5 C17 1.3861(19)
C5 C6 1.3920(19)
C6 C12 1.4113(19)
C7 C14 1.3528(19)
C7 C10 1.4363(18)
C8 C10 1.3992(18)
C8 C15 1.4900(17)
C9 C10 1.4230(17)
C11 C12 1.4513(18)
C12 C18 1.4032(19)
C13 C25 1.3877(19)
C13 C15 1.4000(19)
C14 C20 1.5050(18)
C15 C24 1.3957(18)
C16 C25 1.381(2)
C16 C22 1.386(2)
C17 C21 1.401(2)
C17 C23 1.5054(19)
C18 C21 1.376(2)
C20 C26 1.530(2)
C20 C27 1.531(2)
C22 C24 1.3856(19)
